data_1573708
_journal_paper_doi 10.1039/D4SC08530B
_chemical_formula_moiety 'C14 H11 Cl2 N3 S'
_chemical_formula_sum 'C14 H11 Cl2 N3 S'
_chemical_formula_weight 324.22
_space_group_crystal_system triclinic
_space_group_IT_number 2
_space_group_name_Hall '-P 1'
_space_group_name_H-M_alt 'P -1'
_atom_sites_solution_hydrogens mixed
_atom_sites_solution_primary direct
_audit_creation_method
;FinalCif V137 by Daniel Kratzert, Freiburg 2024, 
https://dkratzert.de/finalcif.html
;
_audit_update_record
;
2024-05-24 deposited with the CCDC.	2025-01-09 downloaded from the CCDC.
;
_cell_angle_alpha 92.336(4)
_cell_angle_beta 96.812(11)
_cell_angle_gamma 111.933(13)
_cell_formula_units_Z 2
_cell_length_a 7.866(2)
_cell_length_b 8.231(2)
_cell_length_c 11.963(5)
_cell_measurement_reflns_used 9954
_cell_measurement_temperature 100(2)
_cell_measurement_theta_max 31.4645
_cell_measurement_theta_min 2.679
_cell_volume 710.4(4)
_computing_cell_refinement 'SAINT V8.40B'
_computing_data_collection 'Bruker BIS 2018.9.0.3/05-Dec-2018 and APEX5_2023.9-2'
_computing_data_reduction 'SAINT V8.40B'
_computing_structure_refinement 'SHELXL-2019/2 (Sheldrick, 2019)'
_computing_structure_solution 'SHELXT 2018/2 (Sheldrick, 2018)'
_diffrn_ambient_environment N~2~
_diffrn_ambient_temperature 100(2)
_diffrn_detector CCD
_diffrn_detector_area_resol_mean 8.3
_diffrn_detector_type 'Bruker APEXII'
_diffrn_measured_fraction_theta_full 1.000
_diffrn_measured_fraction_theta_max 0.998
_diffrn_measurement_device 'three-circle diffractometer'
_diffrn_measurement_device_type 'Bruker APEX2 QUAZAR'
_diffrn_measurement_method '\w and \f scans'
_diffrn_measurement_specimen_support 'MiTeGen micromount'
_diffrn_radiation_monochromator 'mirror optics'
_diffrn_radiation_probe x-ray
_diffrn_radiation_type MoK\a
_diffrn_radiation_wavelength 0.71073
_diffrn_reflns_av_R_equivalents 0.0293
_diffrn_reflns_av_unetI/netI 0.0178
_diffrn_reflns_Laue_measured_fraction_full 1.000
_diffrn_reflns_Laue_measured_fraction_max 0.998
_diffrn_reflns_limit_h_max 11
_diffrn_reflns_limit_h_min -11
_diffrn_reflns_limit_k_max 12
_diffrn_reflns_limit_k_min -12
_diffrn_reflns_limit_l_max 17
_diffrn_reflns_limit_l_min -17
_diffrn_reflns_number 33050
_diffrn_reflns_point_group_measured_fraction_full 1.000
_diffrn_reflns_point_group_measured_fraction_max 0.998
_diffrn_reflns_theta_full 25.242
_diffrn_reflns_theta_max 31.518
_diffrn_reflns_theta_min 1.722
_diffrn_source 'microfocus sealed X-ray tube'
_diffrn_source_current 0.6
_diffrn_source_type 'Incoatec I\ms'
_diffrn_source_voltage 50.0
_exptl_absorpt_coefficient_mu 0.595
_exptl_absorpt_correction_T_max 0.7462
_exptl_absorpt_correction_T_min 0.6913
_exptl_absorpt_correction_type multi-scan
_exptl_absorpt_process_details
;SADABS-2016/2 - Bruker AXS area detector scaling and absorption correction: 
Krause, L., Herbst-Irmer, R., Sheldrick G.M. & Stalke D., J. Appl. Cryst. 48 
(2015) 3-10
;
_exptl_crystal_colour colourless
_exptl_crystal_density_diffrn 1.516
_exptl_crystal_description block
_exptl_crystal_F_000 332
_exptl_crystal_recrystallization_method
'Crystals were obtained at room temperature from a mixture of dichloromethane and ethanol by slow solvent evaporation.'
_exptl_crystal_size_max 0.443
_exptl_crystal_size_mid 0.297
_exptl_crystal_size_min 0.162
_refine_diff_density_max 0.481
_refine_diff_density_min -0.216
_refine_diff_density_rms 0.056
_refine_ls_extinction_method none
_refine_ls_goodness_of_fit_ref 1.026
_refine_ls_hydrogen_treatment mixed
_refine_ls_matrix_type full
_refine_ls_number_parameters 187
_refine_ls_number_reflns 4732
_refine_ls_number_restraints 6
_refine_ls_restrained_S_all 1.028
_refine_ls_R_factor_all 0.0297
_refine_ls_R_factor_gt 0.0264
_refine_ls_shift/su_max 0.001
_refine_ls_shift/su_mean 0.000
_refine_ls_structure_factor_coef Fsqd
_refine_ls_weighting_details 'w=1/[\s^2^(Fo^2^)+(0.0301P)^2^+0.3561P] where P=(Fo^2^+2Fc^2^)/3'
_refine_ls_weighting_scheme calc
_refine_ls_wR_factor_gt 0.0666
_refine_ls_wR_factor_ref 0.0683
_reflns_Friedel_coverage 0.000
_reflns_number_gt 4300
_reflns_number_total 4732
_reflns_threshold_expression 'I > 2\s(I)'
_cod_data_source_file d4sc08530b2.cif
_cod_data_source_block Eisenreich_TSC_13_a
_cod_original_cell_volume 710.3(4)
_cod_database_code 1573708
_shelx_shelxl_version_number 2019/3
_shelx_space_group_comment
;
The symmetry employed for this shelxl refinement is uniquely defined
by the following loop, which should always be used as a source of
symmetry information in preference to the above space-group names.
They are only intended as comments.
;
_shelx_estimated_absorpt_t_min 0.778
_shelx_estimated_absorpt_t_max 0.910
_olex2_diffrn_ambient_temperature_device 'Oxford Cryostream 800'

loop_
_space_group_symop_operation_xyz
'x, y, z'
'-x, -y, -z'

loop_
_atom_site_label
_atom_site_type_symbol
_atom_site_fract_x
_atom_site_fract_y
_atom_site_fract_z
_atom_site_U_iso_or_equiv
_atom_site_adp_type
_atom_site_occupancy
_atom_site_site_symmetry_order
_atom_site_calc_flag
_atom_site_refinement_flags_posn
_atom_site_refinement_flags_adp
_atom_site_refinement_flags_occupancy
_atom_site_disorder_assembly
_atom_site_disorder_group
Cl1 Cl 0.25214(4) 0.72448(3) 0.97677(2) 0.02021(6) Uani 1 1 d . . . . .
Cl2 Cl 0.15773(4) 0.04931(3) 0.84415(2) 0.01577(6) Uani 1 1 d . . . . .
S1 S 0.11921(4) 0.37352(3) 0.38691(2) 0.01488(6) Uani 1 1 d . . . . .
N1 N 0.29239(13) 0.22829(12) 0.53363(7) 0.01432(16) Uani 1 1 d D . . . .
H1N H 0.330(2) 0.2217(19) 0.6019(10) 0.017 Uiso 1 1 d D U . . .
N2 N 0.15462(12) 0.39912(11) 0.60947(7) 0.01301(15) Uani 1 1 d D . . . .
H2N H 0.0860(19) 0.4601(18) 0.6031(11) 0.016 Uiso 1 1 d D U . . .
N3 N 0.21467(12) 0.36154(11) 0.71403(7) 0.01240(15) Uani 1 1 d D . . . .
C1 C 0.19318(14) 0.32886(12) 0.51586(8) 0.01191(16) Uani 1 1 d D . . . .
C2 C 0.34809(14) 0.14477(13) 0.44565(8) 0.01229(17) Uani 1 1 d D . . . .
C3 C 0.21530(14) 0.01006(13) 0.37179(9) 0.01448(18) Uani 1 1 d . . . . .
H3 H 0.087742 -0.026001 0.379019 0.017 Uiso 1 1 calc R U . . .
C4 C 0.27137(15) -0.07121(14) 0.28726(9) 0.01579(18) Uani 1 1 d . . . . .
H4 H 0.181620 -0.162901 0.236253 0.019 Uiso 1 1 calc R U . . .
C5 C 0.45842(15) -0.01877(14) 0.27708(9) 0.01593(18) Uani 1 1 d . . . . .
H5 H 0.495886 -0.073811 0.218708 0.019 Uiso 1 1 calc R U . . .
C6 C 0.59050(14) 0.11416(14) 0.35232(9) 0.01613(18) Uani 1 1 d . . . . .
H6 H 0.718205 0.148789 0.345891 0.019 Uiso 1 1 calc R U . . .
C7 C 0.53544(14) 0.19679(13) 0.43737(8) 0.01440(18) Uani 1 1 d . . . . .
H7 H 0.625141 0.287562 0.488981 0.017 Uiso 1 1 calc R U . . .
C8 C 0.16914(14) 0.42834(13) 0.79885(8) 0.01288(17) Uani 1 1 d . . . . .
H8 H 0.102044 0.502527 0.786637 0.015 Uiso 1 1 calc R U . . .
C9 C 0.21949(13) 0.39151(13) 0.91462(8) 0.01169(16) Uani 1 1 d . . . . .
C10 C 0.26073(15) 0.52148(13) 1.00494(8) 0.01404(17) Uani 1 1 d . . . . .
C11 C 0.30946(16) 0.49591(15) 1.11618(9) 0.01756(19) Uani 1 1 d . . . . .
H11 H 0.337183 0.587193 1.174822 0.021 Uiso 1 1 calc R U . . .
C12 C 0.31722(16) 0.33515(15) 1.14072(9) 0.0183(2) Uani 1 1 d . . . . .
H12 H 0.352458 0.316646 1.216380 0.022 Uiso 1 1 calc R U . . .
C13 C 0.27354(15) 0.20154(14) 1.05485(9) 0.01611(18) Uani 1 1 d . . . . .
H13 H 0.277319 0.091077 1.071836 0.019 Uiso 1 1 calc R U . . .
C14 C 0.22430(14) 0.22937(13) 0.94403(8) 0.01236(17) Uani 1 1 d . . . . .

loop_
_atom_site_aniso_label
_atom_site_aniso_U_11
_atom_site_aniso_U_22
_atom_site_aniso_U_33
_atom_site_aniso_U_23
_atom_site_aniso_U_13
_atom_site_aniso_U_12
Cl1 0.03149(14) 0.01483(11) 0.01715(12) -0.00071(8) 0.00205(10) 0.01271(10)
Cl2 0.02141(12) 0.01259(10) 0.01486(11) 0.00086(8) 0.00219(8) 0.00842(9)
S1 0.02134(12) 0.01910(12) 0.00875(10) 0.00171(8) 0.00110(8) 0.01314(10)
N1 0.0205(4) 0.0172(4) 0.0090(3) 0.0011(3) 0.0004(3) 0.0119(3)
N2 0.0190(4) 0.0153(4) 0.0083(3) 0.0019(3) 0.0017(3) 0.0106(3)
N3 0.0150(4) 0.0135(4) 0.0091(3) 0.0028(3) 0.0014(3) 0.0057(3)
C1 0.0139(4) 0.0115(4) 0.0103(4) 0.0007(3) 0.0013(3) 0.0050(3)
C2 0.0164(4) 0.0124(4) 0.0103(4) 0.0015(3) 0.0013(3) 0.0082(3)
C3 0.0138(4) 0.0150(4) 0.0152(4) 0.0003(3) 0.0012(3) 0.0065(4)
C4 0.0162(4) 0.0153(4) 0.0149(4) -0.0023(3) -0.0003(3) 0.0061(4)
C5 0.0186(5) 0.0164(4) 0.0151(4) -0.0004(3) 0.0033(4) 0.0093(4)
C6 0.0137(4) 0.0175(4) 0.0177(5) 0.0018(4) 0.0027(3) 0.0063(4)
C7 0.0150(4) 0.0130(4) 0.0144(4) 0.0007(3) -0.0001(3) 0.0051(3)
C8 0.0161(4) 0.0132(4) 0.0107(4) 0.0019(3) 0.0012(3) 0.0073(3)
C9 0.0133(4) 0.0140(4) 0.0095(4) 0.0018(3) 0.0026(3) 0.0067(3)
C10 0.0178(4) 0.0141(4) 0.0120(4) 0.0014(3) 0.0035(3) 0.0077(4)
C11 0.0225(5) 0.0200(5) 0.0104(4) -0.0005(3) 0.0023(4) 0.0086(4)
C12 0.0228(5) 0.0231(5) 0.0104(4) 0.0041(4) 0.0027(4) 0.0100(4)
C13 0.0200(5) 0.0174(4) 0.0134(4) 0.0056(3) 0.0038(4) 0.0090(4)
C14 0.0138(4) 0.0132(4) 0.0114(4) 0.0016(3) 0.0032(3) 0.0062(3)

loop_
_atom_type_symbol
_atom_type_description
_atom_type_scat_dispersion_real
_atom_type_scat_dispersion_imag
_atom_type_scat_source
C C 0.0033 0.0016 'International Tables Vol C Tables 4.2.6.8 and 6.1.1.4'
H H 0.0000 0.0000 'International Tables Vol C Tables 4.2.6.8 and 6.1.1.4'
N N 0.0061 0.0033 'International Tables Vol C Tables 4.2.6.8 and 6.1.1.4'
S S 0.1246 0.1234 'International Tables Vol C Tables 4.2.6.8 and 6.1.1.4'
Cl Cl 0.1484 0.1585 'International Tables Vol C Tables 4.2.6.8 and 6.1.1.4'

loop_
_geom_angle_atom_site_label_1
_geom_angle_atom_site_label_2
_geom_angle_atom_site_label_3
_geom_angle
_geom_angle_site_symmetry_1
_geom_angle_site_symmetry_3
_geom_angle_publ_flag
C1 N1 C2 124.26(8) . . ?
C1 N1 H1N 116.2(10) . . ?
C2 N1 H1N 119.4(10) . . ?
C1 N2 N3 119.21(8) . . ?
C1 N2 H2N 120.3(9) . . ?
N3 N2 H2N 120.3(9) . . ?
C8 N3 N2 116.00(9) . . ?
N1 C1 N2 116.21(9) . . ?
N1 C1 S1 124.20(8) . . ?
N2 C1 S1 119.59(8) . . ?
C7 C2 C3 121.00(9) . . ?
C7 C2 N1 119.15(9) . . ?
C3 C2 N1 119.83(9) . . ?
C4 C3 C2 119.28(10) . . ?
C4 C3 H3 120.4 . . ?
C2 C3 H3 120.4 . . ?
C3 C4 C5 120.30(10) . . ?
C3 C4 H4 119.9 . . ?
C5 C4 H4 119.9 . . ?
C6 C5 C4 120.06(9) . . ?
C6 C5 H5 120.0 . . ?
C4 C5 H5 120.0 . . ?
C5 C6 C7 120.04(10) . . ?
C5 C6 H6 120.0 . . ?
C7 C6 H6 120.0 . . ?
C2 C7 C6 119.31(9) . . ?
C2 C7 H7 120.3 . . ?
C6 C7 H7 120.3 . . ?
N3 C8 C9 120.85(9) . . ?
N3 C8 H8 119.6 . . ?
C9 C8 H8 119.6 . . ?
C14 C9 C10 115.86(9) . . ?
C14 C9 C8 124.31(9) . . ?
C10 C9 C8 119.80(9) . . ?
C11 C10 C9 122.90(10) . . ?
C11 C10 Cl1 118.10(8) . . ?
C9 C10 Cl1 119.00(8) . . ?
C10 C11 C12 119.14(10) . . ?
C10 C11 H11 120.4 . . ?
C12 C11 H11 120.4 . . ?
C13 C12 C11 120.06(10) . . ?
C13 C12 H12 120.0 . . ?
C11 C12 H12 120.0 . . ?
C12 C13 C14 119.96(10) . . ?
C12 C13 H13 120.0 . . ?
C14 C13 H13 120.0 . . ?
C13 C14 C9 122.03(9) . . ?
C13 C14 Cl2 116.33(8) . . ?
C9 C14 Cl2 121.57(8) . . ?

loop_
_geom_bond_atom_site_label_1
_geom_bond_atom_site_label_2
_geom_bond_distance
_geom_bond_site_symmetry_2
_geom_bond_publ_flag
Cl1 C10 1.7420(11) . ?
Cl2 C14 1.7394(11) . ?
S1 C1 1.6871(11) . ?
N1 C1 1.3405(13) . ?
N1 C2 1.4310(13) . ?
N1 H1N 0.845(12) . ?
N2 C1 1.3562(13) . ?
N2 N3 1.3725(12) . ?
N2 H2N 0.863(11) . ?
N3 C8 1.2837(13) . ?
C2 C7 1.3899(15) . ?
C2 C3 1.3918(14) . ?
C3 C4 1.3913(14) . ?
C3 H3 0.9500 . ?
C4 C5 1.3923(15) . ?
C4 H4 0.9500 . ?
C5 C6 1.3912(15) . ?
C5 H5 0.9500 . ?
C6 C7 1.3976(15) . ?
C6 H6 0.9500 . ?
C7 H7 0.9500 . ?
C8 C9 1.4699(14) . ?
C8 H8 0.9500 . ?
C9 C14 1.4068(14) . ?
C9 C10 1.4073(14) . ?
C10 C11 1.3871(15) . ?
C11 C12 1.3886(16) . ?
C11 H11 0.9500 . ?
C12 C13 1.3872(15) . ?
C12 H12 0.9500 . ?
C13 C14 1.3890(15) . ?
C13 H13 0.9500 . ?

loop_
_geom_torsion_atom_site_label_1
_geom_torsion_atom_site_label_2
_geom_torsion_atom_site_label_3
_geom_torsion_atom_site_label_4
_geom_torsion
_geom_torsion_site_symmetry_1
_geom_torsion_site_symmetry_2
_geom_torsion_site_symmetry_3
_geom_torsion_site_symmetry_4
_geom_torsion_publ_flag
C1 N2 N3 C8 -178.16(9) . . . . ?
C2 N1 C1 N2 -179.30(9) . . . . ?
C2 N1 C1 S1 -0.29(15) . . . . ?
N3 N2 C1 N1 -1.20(14) . . . . ?
N3 N2 C1 S1 179.74(7) . . . . ?
C1 N1 C2 C7 114.59(12) . . . . ?
C1 N1 C2 C3 -67.14(14) . . . . ?
C7 C2 C3 C4 -1.16(15) . . . . ?
N1 C2 C3 C4 -179.40(9) . . . . ?
C2 C3 C4 C5 0.29(15) . . . . ?
C3 C4 C5 C6 0.68(16) . . . . ?
C4 C5 C6 C7 -0.81(16) . . . . ?
C3 C2 C7 C6 1.04(15) . . . . ?
N1 C2 C7 C6 179.29(9) . . . . ?
C5 C6 C7 C2 -0.05(15) . . . . ?
N2 N3 C8 C9 177.62(9) . . . . ?
N3 C8 C9 C14 -35.65(15) . . . . ?
N3 C8 C9 C10 146.54(10) . . . . ?
C14 C9 C10 C11 2.10(15) . . . . ?
C8 C9 C10 C11 -179.92(10) . . . . ?
C14 C9 C10 Cl1 -178.34(7) . . . . ?
C8 C9 C10 Cl1 -0.35(13) . . . . ?
C9 C10 C11 C12 -0.44(17) . . . . ?
Cl1 C10 C11 C12 179.99(9) . . . . ?
C10 C11 C12 C13 -1.07(17) . . . . ?
C11 C12 C13 C14 0.82(17) . . . . ?
C12 C13 C14 C9 0.97(16) . . . . ?
C12 C13 C14 Cl2 -175.99(8) . . . . ?
C10 C9 C14 C13 -2.35(15) . . . . ?
C8 C9 C14 C13 179.76(10) . . . . ?
C10 C9 C14 Cl2 174.46(7) . . . . ?
C8 C9 C14 Cl2 -3.43(14) . . . . ?
